data_2231243
loop_
_publ_author_name
'Akerman, Matthew P.'
'Robinson, Ross S.'
'Slabber, Cathryn A.'

_publ_section_title
;
 2-(4-Chlorophenyl)naphtho[1,8-<i>de</i>][1,3,2]diazaborinane
;
_journal_coeditor_code OM2441
_journal_issue 8
_journal_name_full 'Acta Crystallographica Section E'
_journal_page_first o1873
_journal_paper_doi 10.1107/S1600536811025487
_journal_volume 67
_journal_year 2011
_chemical_formula_iupac 'C16 H12 B Cl N2'
_chemical_formula_moiety 'C16 H12 B Cl N2'
_chemical_formula_sum 'C16 H12 B Cl N2'
_chemical_formula_weight 278.54
_chemical_name_systematic
;
2-(4-Chlorophenyl)naphtho[1,8-<i>de</i>][1,3,2]diazaborinane
;
_space_group_IT_number 4
_symmetry_cell_setting monoclinic
_symmetry_space_group_name_Hall 'P 2yb'
_symmetry_space_group_name_H-M 'P 1 21 1'
_atom_sites_solution_hydrogens geom
_atom_sites_solution_primary direct
_atom_sites_solution_secondary difmap
_audit_creation_method SHELXL-97
_cell_angle_alpha 90
_cell_angle_beta 96.555(4)
_cell_angle_gamma 90
_cell_formula_units_Z 2
_cell_length_a 4.7165(2)
_cell_length_b 10.2815(4)
_cell_length_c 13.5711(6)
_cell_measurement_reflns_used 2982
_cell_measurement_temperature 296(2)
_cell_measurement_theta_max 31.9483
_cell_measurement_theta_min 3.6068
_cell_volume 653.80(5)
_computing_cell_refinement 'CrysAlis CCD (Oxford Diffraction, 2008)'
_computing_data_collection 'CrysAlis CCD (Oxford Diffraction, 2008)'
_computing_data_reduction 'CrysAlis RED (Oxford Diffraction, 2008)'
_computing_molecular_graphics 'WinGX (Farrugia, 1999)'
_computing_publication_material 'WinGX (Farrugia, 1999)'
_computing_structure_refinement 'SHELXL97 (Sheldrick, 2008)'
_computing_structure_solution 'SHELXS97 (Sheldrick, 2008)'
_diffrn_ambient_temperature 296(2)
_diffrn_detector_area_resol_mean 8.4190
_diffrn_measured_fraction_theta_full 0.998
_diffrn_measured_fraction_theta_max 0.998
_diffrn_measurement_device_type 'Oxford Diffraction Xcalibur 2 CCD'
_diffrn_measurement_method \w
_diffrn_radiation_monochromator graphite
_diffrn_radiation_source 'fine-focus sealed tube'
_diffrn_radiation_type MoK\a
_diffrn_radiation_wavelength 0.71073
_diffrn_reflns_av_R_equivalents 0.0266
_diffrn_reflns_av_sigmaI/netI 0.0266
_diffrn_reflns_limit_h_max 5
_diffrn_reflns_limit_h_min -5
_diffrn_reflns_limit_k_max 11
_diffrn_reflns_limit_k_min -12
_diffrn_reflns_limit_l_max 16
_diffrn_reflns_limit_l_min -16
_diffrn_reflns_number 4902
_diffrn_reflns_theta_full 26.05
_diffrn_reflns_theta_max 26.05
_diffrn_reflns_theta_min 3.61
_diffrn_standards_decay_% 0
_diffrn_standards_interval_count 0
_diffrn_standards_interval_time 0
_diffrn_standards_number 0
_exptl_absorpt_coefficient_mu 0.280
_exptl_absorpt_correction_T_max 0.9807
_exptl_absorpt_correction_T_min 0.8962
_exptl_absorpt_correction_type multi-scan
_exptl_absorpt_process_details '(SADABS; Sheldrick, 2003)'
_exptl_crystal_colour colourless
_exptl_crystal_density_diffrn 1.415
_exptl_crystal_density_method 'not measured'
_exptl_crystal_description plate
_exptl_crystal_F_000 288
_exptl_crystal_size_max 0.50
_exptl_crystal_size_mid 0.15
_exptl_crystal_size_min 0.07
_refine_diff_density_max 0.153
_refine_diff_density_min -0.247
_refine_ls_abs_structure_details 'Flack (1983), 924 Friedel pairs'
_refine_ls_abs_structure_Flack 0.05(7)
_refine_ls_extinction_method none
_refine_ls_goodness_of_fit_ref 0.997
_refine_ls_hydrogen_treatment mixed
_refine_ls_matrix_type full
_refine_ls_number_parameters 189
_refine_ls_number_reflns 2286
_refine_ls_number_restraints 1
_refine_ls_restrained_S_all 0.997
_refine_ls_R_factor_all 0.0445
_refine_ls_R_factor_gt 0.0386
_refine_ls_shift/su_max 0.000
_refine_ls_shift/su_mean 0.000
_refine_ls_structure_factor_coef Fsqd
_refine_ls_weighting_details 'calc w=1/[\s^2^(Fo^2^)+(0.0669P)^2^] where P=(Fo^2^+2Fc^2^)/3'
_refine_ls_weighting_scheme calc
_refine_ls_wR_factor_gt 0.0945
_refine_ls_wR_factor_ref 0.0977
_reflns_number_gt 2011
_reflns_number_total 2286
_reflns_threshold_expression I>2\s(I)
_cod_data_source_file om2441.cif
_cod_data_source_block I
_cod_original_cell_volume 653.79(5)
_cod_original_sg_symbol_H-M 'P 21'
_cod_database_code 2231243

loop_
_symmetry_equiv_pos_as_xyz
'x, y, z'
'-x, y+1/2, -z'

loop_
_atom_site_type_symbol
_atom_site_label
_atom_site_fract_x
_atom_site_fract_y
_atom_site_fract_z
_atom_site_U_iso_or_equiv
_atom_site_adp_type
_atom_site_calc_flag
_atom_site_refinement_flags
_atom_site_occupancy
_atom_site_symmetry_multiplicity
Cl Cl -1.03675(12) 0.41269(9) 0.42497(4) 0.0546(2) Uani d . 1 1
N N1 -0.1813(4) 0.7869(2) 0.15026(15) 0.0391(4) Uani d . 1 1
H H1 -0.257(5) 0.732(3) 0.1114(18) 0.048(8) Uiso d . 1 1
N N2 -0.1196(4) 0.9013(2) 0.30427(13) 0.0398(4) Uani d . 1 1
H H2 -0.134(5) 0.911(3) 0.3607(17) 0.047(7) Uiso d . 1 1
C C1 0.0738(5) 0.9863(2) 0.26954(16) 0.0362(5) Uani d . 1 1
C C2 0.2031(5) 1.0847(2) 0.32771(18) 0.0462(6) Uani d . 1 1
H H2A 0.1624 1.0952 0.3927 0.055 Uiso calc R 1 1
C C3 0.3950(6) 1.1682(2) 0.28863(19) 0.0498(6) Uani d . 1 1
H H3 0.4782 1.2354 0.3278 0.060 Uiso calc R 1 1
C C4 0.4629(5) 1.1536(2) 0.19447(19) 0.0479(6) Uani d . 1 1
H H4 0.5938 1.2097 0.1706 0.057 Uiso calc R 1 1
C C5 0.3366(5) 1.0540(2) 0.13264(16) 0.0387(5) Uani d . 1 1
C C6 0.4036(5) 1.0340(2) 0.03481(17) 0.0447(5) Uani d . 1 1
H H6 0.5346 1.0879 0.0087 0.054 Uiso calc R 1 1
C C7 0.2761(5) 0.9356(3) -0.02132(16) 0.0489(6) Uani d . 1 1
H H7 0.3219 0.9238 -0.0856 0.059 Uiso calc R 1 1
C C8 0.0804(5) 0.8527(2) 0.01465(17) 0.0463(6) Uani d . 1 1
H H8 -0.0039 0.7867 -0.0254 0.056 Uiso calc R 1 1
C C9 0.0105(4) 0.8681(2) 0.11029(16) 0.0359(5) Uani d . 1 1
C C10 0.1391(4) 0.9690(2) 0.17085(16) 0.0350(5) Uani d . 1 1
C C11 -0.4634(5) 0.7024(2) 0.29241(16) 0.0358(5) Uani d . 1 1
C C12 -0.6037(5) 0.6040(2) 0.23650(17) 0.0440(6) Uani d . 1 1
H H11 -0.5771 0.5972 0.1698 0.053 Uiso calc R 1 1
C C13 -0.7810(5) 0.5156(2) 0.27541(17) 0.0455(6) Uani d . 1 1
H H12 -0.8725 0.4510 0.2357 0.055 Uiso calc R 1 1
C C14 -0.8199(4) 0.5247(2) 0.37392(17) 0.0389(5) Uani d . 1 1
C C15 -0.6900(5) 0.6218(3) 0.43220(17) 0.0471(6) Uani d . 1 1
H H14 -0.7205 0.6287 0.4985 0.057 Uiso calc R 1 1
C C16 -0.5137(5) 0.7092(3) 0.39146(17) 0.0485(6) Uani d . 1 1
H H15 -0.4260 0.7746 0.4314 0.058 Uiso calc R 1 1
B B -0.2545(5) 0.7993(3) 0.24819(18) 0.0346(5) Uani d . 1 1

loop_
_atom_site_aniso_label
_atom_site_aniso_U_11
_atom_site_aniso_U_22
_atom_site_aniso_U_33
_atom_site_aniso_U_12
_atom_site_aniso_U_13
_atom_site_aniso_U_23
Cl 0.0573(3) 0.0516(3) 0.0563(3) -0.0125(3) 0.0131(2) 0.0070(3)
N1 0.0428(10) 0.0405(11) 0.0344(10) -0.0057(9) 0.0062(8) -0.0030(9)
N2 0.0443(9) 0.0446(11) 0.0319(9) -0.0039(9) 0.0107(7) -0.0019(11)
C1 0.0350(10) 0.0339(12) 0.0398(11) 0.0027(9) 0.0046(9) 0.0023(9)
C2 0.0519(14) 0.0451(14) 0.0420(13) -0.0015(11) 0.0071(11) -0.0053(11)
C3 0.0554(15) 0.0415(15) 0.0511(16) -0.0086(11) 0.0005(12) -0.0048(11)
C4 0.0506(14) 0.0385(14) 0.0547(15) -0.0025(11) 0.0065(11) 0.0089(11)
C5 0.0360(11) 0.0359(12) 0.0437(12) 0.0038(9) 0.0019(9) 0.0091(10)
C6 0.0490(13) 0.0469(13) 0.0395(13) 0.0008(11) 0.0109(10) 0.0118(11)
C7 0.0551(13) 0.0576(18) 0.0356(11) 0.0042(11) 0.0123(10) 0.0064(11)
C8 0.0534(14) 0.0521(14) 0.0342(12) -0.0029(11) 0.0087(10) -0.0059(11)
C9 0.0336(10) 0.0392(12) 0.0353(11) 0.0029(8) 0.0053(8) 0.0033(9)
C10 0.0343(10) 0.0342(11) 0.0361(11) 0.0072(9) 0.0020(9) 0.0033(9)
C11 0.0354(11) 0.0367(12) 0.0354(11) 0.0040(9) 0.0051(8) 0.0037(9)
C12 0.0521(14) 0.0473(15) 0.0337(12) -0.0039(11) 0.0094(11) -0.0010(10)
C13 0.0524(13) 0.0437(14) 0.0397(13) -0.0071(11) 0.0023(10) -0.0035(10)
C14 0.0354(11) 0.0378(12) 0.0435(13) 0.0018(9) 0.0047(9) 0.0058(10)
C15 0.0564(14) 0.0538(15) 0.0325(12) -0.0100(12) 0.0108(10) -0.0030(11)
C16 0.0550(15) 0.0512(15) 0.0399(13) -0.0140(12) 0.0074(11) -0.0092(12)
B 0.0319(11) 0.0361(13) 0.0358(12) 0.0030(10) 0.0037(9) 0.0049(10)

loop_
_atom_type_symbol
_atom_type_description
_atom_type_scat_dispersion_real
_atom_type_scat_dispersion_imag
_atom_type_scat_source
H H 0.0000 0.0000 'International Tables Vol C Tables 4.2.6.8 and 6.1.1.4'
C C 0.0033 0.0016 'International Tables Vol C Tables 4.2.6.8 and 6.1.1.4'
N N 0.0061 0.0033 'International Tables Vol C Tables 4.2.6.8 and 6.1.1.4'
Cl Cl 0.1484 0.1585 'International Tables Vol C Tables 4.2.6.8 and 6.1.1.4'
B B 0.0013 0.0007 'International Tables Vol C Tables 4.2.6.8 and 6.1.1.4'

loop_
_geom_angle_atom_site_label_1
_geom_angle_atom_site_label_2
_geom_angle_atom_site_label_3
_geom_angle
C9 N1 B 123.6(2)
C9 N1 H1 114.6(17)
B N1 H1 121.7(17)
C1 N2 B 124.20(18)
C1 N2 H2 113(2)
B N2 H2 123(2)
C2 C1 N2 122.2(2)
C2 C1 C10 120.1(2)
N2 C1 C10 117.69(19)
C1 C2 C3 119.8(2)
C1 C2 H2A 120.1
C3 C2 H2A 120.1
C4 C3 C2 121.4(2)
C4 C3 H3 119.3
C2 C3 H3 119.3
C3 C4 C5 120.7(2)
C3 C4 H4 119.7
C5 C4 H4 119.7
C4 C5 C6 122.6(2)
C4 C5 C10 118.7(2)
C6 C5 C10 118.7(2)
C7 C6 C5 120.1(2)
C7 C6 H6 120.0
C5 C6 H6 120.0
C6 C7 C8 121.9(2)
C6 C7 H7 119.1
C8 C7 H7 119.1
C9 C8 C7 120.0(2)
C9 C8 H8 120.0
C7 C8 H8 120.0
C8 C9 N1 122.3(2)
C8 C9 C10 119.74(19)
N1 C9 C10 117.99(18)
C9 C10 C5 119.67(19)
C9 C10 C1 120.99(19)
C5 C10 C1 119.3(2)
C12 C11 C16 116.2(2)
C12 C11 B 122.39(18)
C16 C11 B 121.4(2)
C13 C12 C11 122.9(2)
C13 C12 H11 118.5
C11 C12 H11 118.5
C14 C13 C12 118.8(2)
C14 C13 H12 120.6
C12 C13 H12 120.6
C13 C14 C15 120.7(2)
C13 C14 Cl 119.54(18)
C15 C14 Cl 119.78(18)
C14 C15 C16 119.4(2)
C14 C15 H14 120.3
C16 C15 H14 120.3
C15 C16 C11 122.0(2)
C15 C16 H15 119.0
C11 C16 H15 119.0
N2 B N1 115.57(19)
N2 B C11 122.17(18)
N1 B C11 122.22(19)

loop_
_geom_bond_atom_site_label_1
_geom_bond_atom_site_label_2
_geom_bond_distance
Cl C14 1.736(2)
N1 C9 1.386(3)
N1 B 1.416(3)
N1 H1 0.82(3)
N2 C1 1.384(3)
N2 B 1.405(3)
N2 H2 0.78(2)
C1 C2 1.382(3)
C1 C10 1.419(3)
C2 C3 1.396(3)
C2 H2A 0.9300
C3 C4 1.361(3)
C3 H3 0.9300
C4 C5 1.411(3)
C4 H4 0.9300
C5 C6 1.414(3)
C5 C10 1.418(3)
C6 C7 1.364(3)
C6 H6 0.9300
C7 C8 1.386(3)
C7 H7 0.9300
C8 C9 1.384(3)
C8 H8 0.9300
C9 C10 1.416(3)
C11 C12 1.387(3)
C11 C16 1.393(3)
C11 B 1.568(3)
C12 C13 1.380(3)
C12 H11 0.9300
C13 C14 1.373(3)
C13 H12 0.9300
C14 C15 1.373(3)
C15 C16 1.382(3)
C15 H14 0.9300
C16 H15 0.9300

loop_
_geom_hbond_atom_site_label_D
_geom_hbond_atom_site_label_H
_geom_hbond_atom_site_label_A
_geom_hbond_site_symmetry_A
_geom_hbond_distance_DH
_geom_hbond_distance_HA
_geom_hbond_distance_DA
_geom_hbond_angle_DHA
N2 H2 Cl 2_456 0.78(2) 2.93(2) 3.666(2) 158(2)

loop_
_geom_torsion_atom_site_label_1
_geom_torsion_atom_site_label_2
_geom_torsion_atom_site_label_3
_geom_torsion_atom_site_label_4
_geom_torsion
B N2 C1 C2 -179.4(2)
B N2 C1 C10 0.1(3)
N2 C1 C2 C3 -179.5(2)
C10 C1 C2 C3 1.0(3)
C1 C2 C3 C4 -1.3(4)
C2 C3 C4 C5 1.1(4)
C3 C4 C5 C6 -179.1(2)
C3 C4 C5 C10 -0.5(3)
C4 C5 C6 C7 179.6(2)
C10 C5 C6 C7 0.9(3)
C5 C6 C7 C8 -0.2(4)
C6 C7 C8 C9 -0.4(4)
C7 C8 C9 N1 -179.2(2)
C7 C8 C9 C10 0.2(3)
B N1 C9 C8 179.2(2)
B N1 C9 C10 -0.2(3)
C8 C9 C10 C5 0.5(3)
N1 C9 C10 C5 179.96(18)
C8 C9 C10 C1 -179.3(2)
N1 C9 C10 C1 0.1(3)
C4 C5 C10 C9 -179.77(19)
C6 C5 C10 C9 -1.1(3)
C4 C5 C10 C1 0.1(3)
C6 C5 C10 C1 178.8(2)
C2 C1 C10 C9 179.5(2)
N2 C1 C10 C9 -0.1(3)
C2 C1 C10 C5 -0.4(3)
N2 C1 C10 C5 -179.92(19)
C16 C11 C12 C13 -0.9(4)
B C11 C12 C13 177.9(2)
C11 C12 C13 C14 -0.3(4)
C12 C13 C14 C15 1.5(4)
C12 C13 C14 Cl -178.80(19)
C13 C14 C15 C16 -1.4(4)
Cl C14 C15 C16 178.9(2)
C14 C15 C16 C11 0.2(4)
C12 C11 C16 C15 0.9(4)
B C11 C16 C15 -177.8(2)
C1 N2 B N1 -0.2(3)
C1 N2 B C11 177.6(2)
C9 N1 B N2 0.2(3)
C9 N1 B C11 -177.60(19)
C12 C11 B N2 178.0(2)
C16 C11 B N2 -3.3(3)
C12 C11 B N1 -4.3(3)
C16 C11 B N1 174.4(2)

loop_
_cod_related_entry_id
_cod_related_entry_database
_cod_related_entry_code
1 ChemSpider 29739062
